data_9016973
loop_
_publ_author_name
'Cametti, G.'
'Pacella, A.'
'Mura, F.'
'Rossi, M.'
'Ballirano, P.'

_publ_section_title
;
 New morphological, chemical, and structural data of
 woolly erionite-Na from Durkee, Oregon, U.S.A.
;
_journal_name_full 'American Mineralogist'
_journal_page_first 2155
_journal_page_last 2163
_journal_volume 98
_journal_year 2013
_chemical_compound_source 'Durkee, Oregon, USA'
_chemical_formula_sum 'Al3.735 H31.134 K Mg0.222 Na2.484 O51.567 Si14.265'
_chemical_name_mineral Erionite-Na
_space_group_IT_number 194
_space_group_name_Hall '-P 6c 2c'
_space_group_name_H-M_alt 'P 63/m m c'
_symmetry_space_group_name_H-M 'P 63/m m c'
_cell_angle_alpha 90
_cell_angle_beta 90
_cell_angle_gamma 120
_cell_formula_units_Z 2
_cell_length_a 13.23574
_cell_length_b 13.23574
_cell_length_c 15.06516
_cell_volume 2285.603
_database_code_amcsd 0020041
_exptl_crystal_density_diffrn 2.121
_cod_data_source_file inputs/fixed/downloads/05/05604.cif
_cod_data_source_block 05604
_cod_original_formula_sum 'Mg.222 Na2.484 K (Si14.265 Al3.735) O51.567 H31.134'
_cod_database_code 9016973

loop_
_space_group_symop_operation_xyz
x,y,z
-x,-x+y,1/2+z
x,x-y,1/2-z
-x+y,-x,1/2-z
x-y,x,1/2+z
-y,-x,z
y,x,-z
y,-x+y,-z
-y,x-y,z
x-y,-y,1/2+z
-x+y,y,1/2-z
x,y,1/2-z
-x,-y,1/2+z
x,x-y,z
-x,-x+y,-z
x-y,x,-z
-x+y,-x,z
y,x,1/2+z
-y,-x,1/2-z
-y,x-y,1/2-z
y,-x+y,1/2+z
-x+y,y,z
x-y,-y,-z
-x,-y,-z

loop_
_atom_site_label
_atom_site_fract_x
_atom_site_fract_y
_atom_site_fract_z
_atom_site_occupancy
_atom_site_U_iso_or_equiv
_atom_site_type_symbol
_atom_site_attached_hydrogens
Mg1 0.33333 0.66667 0.92400 0.11100 0.15578 Mg 0
Na2 0.33333 0.66667 0.08930 0.80600 0.15578 Na 0
Na3 0.33333 0.66667 0.70680 0.43600 0.15578 Na 0
K1 0.00000 0.00000 0.25000 1.00000 0.03331 K 0
Si1 0.23311 0.00012 0.10454 0.82458 0.01117 Si 0
Al1 0.23311 0.00012 0.10454 0.17542 0.01117 Al 0
Si2 0.09584 0.42458 0.25000 0.72833 0.01117 Si 0
Al2 0.09584 0.42458 0.25000 0.27167 0.01117 Al 0
O1 0.34831 0.02388 0.66037 1.00000 0.01697 O 0
O2 0.10048 0.20096 0.12694 1.00000 0.01697 O 0
O3 0.12696 0.25392 0.64021 1.00000 0.01760 O 0
O4 0.26342 0.00000 0.00000 1.00000 0.01697 O 0
O5 0.23071 0.46140 0.25000 1.00000 0.01760 O 0
O6 0.46155 0.92310 0.25000 1.00000 0.01760 O 0
Wat7 0.23750 0.47500 0.75000 0.64100 0.06282 O 2
Wat8 0.25650 0.51310 0.96740 0.40300 0.12576 O 2
Wat9 0.49750 0.99500 0.95010 0.23900 0.12576 O 2
Wat10 0.43650 0.87310 0.66010 0.56500 0.12576 O 2
Wat11 0.27070 0.54130 0.64660 0.36300 0.12576 O 2
Wat12 0.43650 0.87290 0.00490 0.70400 0.12576 O 2

loop_
_cod_changelog_entry_id
_cod_changelog_entry_author
_cod_changelog_entry_date
_cod_changelog_entry_text
1
;cod-tools version 3.8.0
Id: cif_guess_AMCSD_atom_types 9581 2023-05-17 12:35:41Z saulius
;
2023-05-23T09:20:38+03:00
;Derived atom types and hydrogen counts
from atom names that follow the AMCSD naming convention
(Wat == water, O-H == hydroxyl).
;

loop_
_cod_related_entry_id
_cod_related_entry_database
_cod_related_entry_code
1 AMCSD 0020041
